data_4101832
loop_
_publ_author_name
'Zhigang Xie'
'Liqing Ma'
'Kathryn E. deKrafft'
'Athena Jin'
'Wenbin Lin'

_publ_section_title
;
 Porous Phosphorescent Coordination Polymers for Oxygen Sensing
;
_journal_name_full 'Journal of the American Chemical Society'
_journal_page_first 922
_journal_page_last 923
_journal_paper_doi 10.1021/ja909629f
_journal_volume 132
_journal_year 2010
_chemical_formula_sum 'C78 H42 Ir2 N8 O19 Zn2.5'
_chemical_formula_weight 1943.02
_chemical_name_systematic
; 
 ? 
;
_space_group_IT_number 2
_symmetry_cell_setting triclinic
_symmetry_space_group_name_Hall '-P 1'
_symmetry_space_group_name_H-M 'P -1'
_atom_sites_solution_hydrogens geom
_atom_sites_solution_primary direct
_atom_sites_solution_secondary difmap
_audit_creation_method SHELXL-97
_cell_angle_alpha 90.4670(10)
_cell_angle_beta 109.6290(9)
_cell_angle_gamma 90.0970(10)
_cell_formula_units_Z 2
_cell_length_a 13.7071(2)
_cell_length_b 17.0996(3)
_cell_length_c 17.8304(3)
_cell_measurement_reflns_used 3473
_cell_measurement_temperature 223(2)
_cell_measurement_theta_max 65.49
_cell_measurement_theta_min 3.42
_cell_volume 3936.16(11)
_computing_cell_refinement 'Bruker SAINT'
_computing_data_collection 'Bruker APEX2'
_computing_data_reduction 'Bruker SAINT'
_computing_molecular_graphics 'Bruker SHELXTL'
_computing_publication_material 'Bruker SHELXTL'
_computing_structure_refinement 'SHELXL-97 (Sheldrick, 2008)'
_computing_structure_solution 'SHELXS-97 (Sheldrick, 2008)'
_diffrn_ambient_temperature 223(2)
_diffrn_measured_fraction_theta_full 0.957
_diffrn_measured_fraction_theta_max 0.957
_diffrn_measurement_device_type 'Bruker APEX-II CCD'
_diffrn_measurement_method '\f and \w scans'
_diffrn_radiation_monochromator graphite
_diffrn_radiation_source 'fine-focus sealed tube'
_diffrn_radiation_type CuK\a
_diffrn_radiation_wavelength 1.54178
_diffrn_reflns_av_R_equivalents 0.0000
_diffrn_reflns_av_sigmaI/netI 0.0845
_diffrn_reflns_limit_h_max 15
_diffrn_reflns_limit_h_min -16
_diffrn_reflns_limit_k_max 20
_diffrn_reflns_limit_k_min -20
_diffrn_reflns_limit_l_max 19
_diffrn_reflns_limit_l_min 0
_diffrn_reflns_number 14219
_diffrn_reflns_theta_full 66.53
_diffrn_reflns_theta_max 66.53
_diffrn_reflns_theta_min 2.58
_exptl_absorpt_coefficient_mu 7.862
_exptl_absorpt_correction_T_max 0.7528
_exptl_absorpt_correction_T_min 0.4949
_exptl_absorpt_correction_type numerical
_exptl_absorpt_process_details TWINABS
_exptl_crystal_colour orange
_exptl_crystal_density_diffrn 1.639
_exptl_crystal_density_method 'not measured'
_exptl_crystal_description block
_exptl_crystal_F_000 1894
_exptl_crystal_size_max 0.196
_exptl_crystal_size_mid 0.157
_exptl_crystal_size_min 0.072
_refine_diff_density_max 1.770
_refine_diff_density_min -1.086
_refine_diff_density_rms 0.145
_refine_ls_extinction_method none
_refine_ls_goodness_of_fit_ref 0.975
_refine_ls_hydrogen_treatment constr
_refine_ls_matrix_type full
_refine_ls_number_parameters 988
_refine_ls_number_reflns 14219
_refine_ls_number_restraints 63
_refine_ls_restrained_S_all 0.983
_refine_ls_R_factor_all 0.0588
_refine_ls_R_factor_gt 0.0417
_refine_ls_shift/su_max 0.003
_refine_ls_shift/su_mean 0.000
_refine_ls_structure_factor_coef Fsqd
_refine_ls_weighting_details 'calc w=1/[\s^2^(Fo^2^)+(0.0469P)^2^+0.0000P] where P=(Fo^2^+2Fc^2^)/3'
_refine_ls_weighting_scheme calc
_refine_ls_wR_factor_gt 0.1063
_refine_ls_wR_factor_ref 0.1107
_reflns_number_gt 10499
_reflns_number_total 14219
_reflns_threshold_expression >2sigma(I)
_cod_data_source_file ja909629f_si_001_3.cif
_cod_data_source_block IrZn-3
_cod_original_formula_sum 'C78 H42 Ir2 N8 O19 Zn2.50'
_cod_database_code 4101832

loop_
_symmetry_equiv_pos_as_xyz
'x, y, z'
'-x, -y, -z'

loop_
_atom_site_label
_atom_site_type_symbol
_atom_site_fract_x
_atom_site_fract_y
_atom_site_fract_z
_atom_site_U_iso_or_equiv
_atom_site_adp_type
_atom_site_occupancy
_atom_site_symmetry_multiplicity
_atom_site_calc_flag
_atom_site_refinement_flags
_atom_site_disorder_assembly
_atom_site_disorder_group
Zn1 Zn 0.0661(3) 0.2848(2) 0.2623(2) 0.0817(11) Uani 0.50 1 d P . 1
Zn2 Zn 0.07634(9) 0.22446(7) 0.43770(7) 0.0290(3) Uani 1 1 d . . 1
Zn3 Zn -0.02525(9) 0.74737(7) 0.09349(7) 0.0348(3) Uani 1 1 d . . 1
Ir1 Ir 0.47320(2) 1.00334(2) 0.23784(2) 0.02154(9) Uani 1 1 d . . 1
Ir2 Ir -0.43944(2) 0.50035(2) 0.265661(19) 0.02161(9) Uani 1 1 d . A 1
C1 C 0.4129(6) 1.0999(4) 0.1755(4) 0.0209(17) Uani 1 1 d . . 1
C2 C 0.3189(6) 1.1111(5) 0.1137(5) 0.0257(18) Uani 1 1 d . . 1
H2 H 0.2731 1.0685 0.0961 0.031 Uiso 1 1 calc R . 1
C3 C 0.2916(6) 1.1830(5) 0.0779(5) 0.0284(19) Uani 1 1 d . . 1
C4 C 0.3590(7) 1.2437(5) 0.0977(5) 0.037(2) Uani 1 1 d . . 1
H4 H 0.3424 1.2907 0.0694 0.044 Uiso 1 1 calc R . 1
C5 C 0.4517(7) 1.2370(5) 0.1590(5) 0.037(2) Uani 1 1 d . . 1
H5 H 0.4985 1.2792 0.1721 0.044 Uiso 1 1 calc R . 1
C6 C 0.4763(6) 1.1672(5) 0.2017(5) 0.0285(19) Uani 1 1 d . . 1
C7 C 0.5638(6) 1.1618(5) 0.2773(5) 0.0268(18) Uani 1 1 d . . 1
C8 C 0.6257(7) 1.2220(5) 0.3174(5) 0.039(2) Uani 1 1 d . . 1
H8 H 0.6158 1.2727 0.2964 0.047 Uiso 1 1 calc R . 1
C9 C 0.7037(8) 1.2078(6) 0.3900(6) 0.044(2) Uani 1 1 d . . 1
H9 H 0.7475 1.2486 0.4174 0.053 Uiso 1 1 calc R . 1
C10 C 0.7156(7) 1.1365(6) 0.4198(5) 0.040(2) Uani 1 1 d . . 1
H10 H 0.7684 1.1263 0.4683 0.048 Uiso 1 1 calc R . 1
C11 C 0.6504(7) 1.0773(5) 0.3796(5) 0.033(2) Uani 1 1 d . . 1
H11 H 0.6591 1.0271 0.4021 0.039 Uiso 1 1 calc R . 1
C12 C 0.1881(7) 1.1943(6) 0.0155(5) 0.035(2) Uani 1 1 d . . 1
C13 C 0.3861(6) 1.0089(5) 0.3094(5) 0.0234(17) Uani 1 1 d . . 1
C14 C 0.3104(6) 1.0660(5) 0.3074(5) 0.0260(18) Uani 1 1 d . . 1
H14 H 0.2904 1.1021 0.2655 0.031 Uiso 1 1 calc R . 1
C15 C 0.2654(6) 1.0693(5) 0.3665(5) 0.0292(19) Uani 1 1 d . . 1
C16 C 0.2938(7) 1.0160(6) 0.4289(5) 0.039(2) Uani 1 1 d . . 1
H16 H 0.2637 1.0184 0.4691 0.047 Uiso 1 1 calc R . 1
C17 C 0.3663(7) 0.9600(6) 0.4310(6) 0.041(2) Uani 1 1 d . . 1
H17 H 0.3859 0.9240 0.4729 0.049 Uiso 1 1 calc R . 1
C18 C 0.4110(6) 0.9561(5) 0.3718(5) 0.0287(19) Uani 1 1 d . . 1
C19 C 0.4920(7) 0.8998(5) 0.3742(5) 0.0297(18) Uani 1 1 d . . 1
C20 C 0.5306(8) 0.8398(6) 0.4305(6) 0.044(3) Uani 1 1 d . . 1
H20 H 0.4996 0.8312 0.4695 0.053 Uiso 1 1 calc R . 1
C21 C 0.6110(8) 0.7943(6) 0.4296(6) 0.045(3) Uani 1 1 d . . 1
H21 H 0.6355 0.7544 0.4671 0.055 Uiso 1 1 calc R . 1
C22 C 0.6561(7) 0.8079(5) 0.3725(5) 0.041(2) Uani 1 1 d . . 1
H22 H 0.7130 0.7781 0.3712 0.049 Uiso 1 1 calc R . 1
C23 C 0.6172(7) 0.8653(5) 0.3176(5) 0.032(2) Uani 1 1 d . . 1
H23 H 0.6477 0.8732 0.2783 0.038 Uiso 1 1 calc R . 1
C24 C 0.1893(7) 1.1346(5) 0.3642(5) 0.034(2) Uani 1 1 d . . 1
C25 C 0.3822(6) 0.9296(4) 0.1541(5) 0.0243(17) Uani 1 1 d . . 1
C26 C 0.2862(6) 0.8975(5) 0.1464(5) 0.0262(18) Uani 1 1 d . . 1
H26 H 0.2555 0.9103 0.1847 0.031 Uiso 1 1 calc R . 1
C27 C 0.2339(7) 0.8474(5) 0.0845(5) 0.0305(19) Uani 1 1 d . . 1
C28 C 0.2770(7) 0.8273(5) 0.0280(5) 0.041(2) Uani 1 1 d . . 1
H28 H 0.2413 0.7936 -0.0142 0.049 Uiso 1 1 calc R . 1
C29 C 0.3743(7) 0.8570(5) 0.0330(6) 0.040(2) Uani 1 1 d . . 1
H29 H 0.4040 0.8431 -0.0057 0.048 Uiso 1 1 calc R . 1
C30 C 0.4258(6) 0.9061(5) 0.0943(5) 0.0271(18) Uani 1 1 d . . 1
C31 C 0.5286(6) 0.9385(5) 0.1034(5) 0.0266(18) Uani 1 1 d . . 1
C32 C 0.5865(7) 0.9226(6) 0.0534(5) 0.039(2) Uani 1 1 d . . 1
H32 H 0.5606 0.8875 0.0103 0.047 Uiso 1 1 calc R . 1
C33 C 0.6812(7) 0.9583(6) 0.0671(6) 0.040(2) Uani 1 1 d . . 1
H33 H 0.7199 0.9483 0.0335 0.048 Uiso 1 1 calc R . 1
C34 C 0.7177(7) 1.0079(6) 0.1296(6) 0.043(2) Uani 1 1 d . . 1
H34 H 0.7820 1.0330 0.1399 0.052 Uiso 1 1 calc R . 1
C35 C 0.6593(6) 1.0214(5) 0.1783(5) 0.034(2) Uani 1 1 d . . 1
H35 H 0.6855 1.0558 0.2219 0.041 Uiso 1 1 calc R . 1
C36 C 0.1307(7) 0.8136(5) 0.0791(6) 0.039(2) Uani 1 1 d . . 1
C37 C -0.3696(6) 0.5931(5) 0.2337(4) 0.0230(17) Uani 1 1 d . A 1
C38 C -0.2726(6) 0.5969(5) 0.2238(4) 0.0270(18) Uani 1 1 d . A 1
H38 H -0.2294 0.5529 0.2356 0.032 Uiso 1 1 calc R A 1
C39 C -0.2388(6) 0.6647(5) 0.1969(5) 0.0291(19) Uani 1 1 d . A 1
C40 C -0.3023(7) 0.7296(5) 0.1758(5) 0.035(2) Uani 1 1 d . A 1
H40 H -0.2800 0.7748 0.1563 0.041 Uiso 1 1 calc R A 1
C41 C -0.3987(7) 0.7265(5) 0.1838(5) 0.033(2) Uani 1 1 d . A 1
H41 H -0.4433 0.7695 0.1680 0.039 Uiso 1 1 calc R A 1
C42 C -0.4317(7) 0.6604(5) 0.2151(5) 0.0268(18) Uani 1 1 d . A 1
C43 C -0.5307(7) 0.6575(5) 0.2299(5) 0.032(2) Uani 1 1 d . A 1
C44 C -0.6000(8) 0.7199(6) 0.2197(6) 0.050(3) Uani 1 1 d . A 1
H44 H -0.5848 0.7681 0.2010 0.060 Uiso 1 1 calc R A 1
C45 C -0.6876(8) 0.7115(7) 0.2365(7) 0.061(3) Uani 1 1 d . A 1
H45 H -0.7359 0.7523 0.2276 0.073 Uiso 1 1 calc R A 1
C46 C -0.7049(8) 0.6397(7) 0.2677(7) 0.060(3) Uani 1 1 d . A 1
H46 H -0.7639 0.6325 0.2826 0.072 Uiso 1 1 calc R A 1
C47 C -0.6368(7) 0.5815(6) 0.2763(6) 0.040(2) Uani 1 1 d . A 1
H47 H -0.6513 0.5332 0.2952 0.048 Uiso 1 1 calc R A 1
C48 C -0.1355(7) 0.6662(6) 0.1837(5) 0.035(2) Uani 1 1 d . A 1
C49 C -0.3709(6) 0.5144(5) 0.3844(5) 0.0242(18) Uani 1 1 d . A 1
C50 C -0.3020(6) 0.5714(5) 0.4257(5) 0.0270(18) Uani 1 1 d . A 1
H50 H -0.2817 0.6097 0.3963 0.032 Uiso 1 1 calc R A 1
C51 C -0.2610(6) 0.5755(5) 0.5084(5) 0.0294(19) Uani 1 1 d . A 1
C52 C -0.2914(7) 0.5187(6) 0.5526(5) 0.043(2) Uani 1 1 d . A 1
H52 H -0.2651 0.5200 0.6086 0.052 Uiso 1 1 calc R A 1
C53 C -0.3600(8) 0.4612(6) 0.5131(5) 0.042(2) Uani 1 1 d . A 1
H53 H -0.3789 0.4225 0.5429 0.051 Uiso 1 1 calc R A 1
C54 C -0.4017(7) 0.4586(5) 0.4321(5) 0.0287(19) Uani 1 1 d . A 1
C55 C -0.4809(7) 0.4027(5) 0.3893(5) 0.0298(19) Uani 1 1 d . A 1
C56 C -0.5240(7) 0.3436(6) 0.4225(5) 0.042(2) Uani 1 1 d . A 1
H56 H -0.4989 0.3362 0.4779 0.051 Uiso 1 1 calc R A 1
C57 C -0.6016(8) 0.2966(6) 0.3759(6) 0.047(3) Uani 1 1 d . A 1
H57 H -0.6263 0.2547 0.3984 0.056 Uiso 1 1 calc R A 1
C58 C -0.6431(7) 0.3111(6) 0.2961(6) 0.042(2) Uani 1 1 d . A 1
H58 H -0.6995 0.2815 0.2636 0.050 Uiso 1 1 calc R A 1
C59 C -0.6002(7) 0.3709(5) 0.2635(5) 0.036(2) Uani 1 1 d . A 1
H59 H -0.6293 0.3819 0.2089 0.043 Uiso 1 1 calc R A 1
C60 C -0.1882(7) 0.6382(5) 0.5520(5) 0.036(2) Uani 1 1 d . A 1
C61 C -0.3358(6) 0.4211(4) 0.2528(5) 0.0210(16) Uani 1 1 d . A 1
C62 C -0.2479(6) 0.3938(5) 0.3101(5) 0.0256(18) Uani 1 1 d . A 1
H62 H -0.2295 0.4144 0.3621 0.031 Uiso 1 1 calc R A 1
C63 C -0.1842(6) 0.3358(5) 0.2935(5) 0.031(2) Uani 1 1 d . A 1
C64 C -0.2113(7) 0.3056(5) 0.2172(5) 0.038(2) Uani 1 1 d . A 1
H64 H -0.1715 0.2657 0.2053 0.045 Uiso 1 1 calc R A 1
C65 C -0.2972(7) 0.3342(5) 0.1584(5) 0.037(2) Uani 1 1 d . A 1
H65 H -0.3135 0.3155 0.1058 0.044 Uiso 1 1 calc R A 1
C66 C -0.3590(6) 0.3894(5) 0.1756(5) 0.0282(19) Uani 1 1 d . A 1
C67 C -0.4546(7) 0.4161(5) 0.1159(5) 0.0279(19) Uani 1 1 d . A 1
C68 C -0.4932(8) 0.3911(5) 0.0364(5) 0.035(2) Uani 1 1 d . A 1
H68 H -0.4546 0.3555 0.0175 0.042 Uiso 1 1 calc R A 1
C69 C -0.5857(7) 0.4175(5) -0.0142(5) 0.039(2) Uani 1 1 d . A 1
H69 H -0.6113 0.4003 -0.0675 0.047 Uiso 1 1 calc R A 1
C70 C -0.6401(7) 0.4695(6) 0.0149(5) 0.044(2) Uani 1 1 d . A 1
H70 H -0.7044 0.4882 -0.0185 0.053 Uiso 1 1 calc R A 1
C71 C -0.6005(7) 0.4947(6) 0.0932(5) 0.038(2) Uani 1 1 d . A 1
H71 H -0.6385 0.5309 0.1121 0.045 Uiso 1 1 calc R A 1
C72 C -0.0946(6) 0.3040(5) 0.3588(6) 0.035(2) Uani 1 1 d . A 1
N1 N 0.5752(5) 1.0881(4) 0.3098(4) 0.0247(15) Uani 1 1 d . . 1
N2 N 0.5377(5) 0.9104(4) 0.3174(4) 0.0246(15) Uani 1 1 d . . 1
N3 N 0.5672(5) 0.9877(4) 0.1661(4) 0.0245(15) Uani 1 1 d . . 1
N4 N -0.5493(5) 0.5883(4) 0.2594(4) 0.0280(16) Uani 1 1 d . A 1
N5 N -0.5181(5) 0.4130(4) 0.3090(4) 0.0276(16) Uani 1 1 d . A 1
N6 N -0.5104(5) 0.4693(4) 0.1428(4) 0.0268(15) Uani 1 1 d . A 1
O1 O 0.1350(5) 1.1355(4) -0.0203(4) 0.0485(18) Uani 1 1 d . . 1
O2 O 0.1527(5) 1.2633(4) 0.0016(4) 0.0416(16) Uani 1 1 d . . 1
O3 O 0.1691(6) 1.1817(4) 0.3120(4) 0.051(2) Uani 1 1 d . . 1
O4 O 0.1520(5) 1.1331(4) 0.4213(4) 0.0425(16) Uani 1 1 d . . 1
O5 O 0.0809(6) 0.7735(5) 0.0193(4) 0.058(2) Uani 1 1 d . . 1
O6 O 0.0973(5) 0.8222(4) 0.1365(4) 0.0378(15) Uani 1 1 d . . 1
O7 O -0.0882(6) 0.6019(4) 0.1854(5) 0.057(2) Uani 1 1 d . A 1
O8 O -0.1004(5) 0.7317(4) 0.1725(4) 0.0433(17) Uani 1 1 d . A 1
O9 O -0.1725(5) 0.6935(4) 0.5088(4) 0.0403(15) Uani 1 1 d . . 1
O10 O -0.1458(6) 0.6365(4) 0.6243(4) 0.055(2) Uani 1 1 d . . 1
O11 O -0.0745(5) 0.3261(4) 0.4294(4) 0.0514(19) Uani 1 1 d . A 1
O12 O -0.0398(5) 0.2511(4) 0.3403(4) 0.0389(15) Uani 1 1 d . A 1
O13 O 0.0487(5) 0.6425(4) 0.1190(4) 0.0519(19) Uani 1 1 d . B 1
O14 O 0.0943(11) 0.4138(7) 0.2230(7) 0.043(3) Uani 0.50 1 d P C 1
O15 O 0.0340(7) 0.1746(6) 0.5237(5) 0.075(3) Uani 1 1 d D D 1
O1S O 0.1814(7) 0.3994(5) 0.1006(5) 0.073(2) Uani 1 1 d . E 1
O2S O 0.8984(8) 0.4665(6) 0.9740(6) 0.096(3) Uani 1 1 d . F 1
O16 O -0.0234(14) 0.2854(10) 0.1271(10) 0.076(5) Uiso 0.50 1 d P G 1
O3S O 0.8855(9) 0.4511(6) 0.1380(6) 0.102(3) Uiso 1 1 d . H 1
O2D O 1.0000 1.0000 1.0000 0.149(7) Uiso 1 2 d SDU . 1
C4D C 1.0272(18) 0.9693(15) 0.9452(11) 0.076(7) Uiso 0.50 1 d PDU I 1
C7D C -0.042(3) 0.473(2) 0.5115(15) 0.102(11) Uiso 0.50 1 d PDU . 1
N4D N 0.0012(19) 0.4513(14) 0.5952(14) 0.099(8) Uiso 0.50 1 d PDU J 1
N1D N 0.009(3) 0.0921(19) 0.610(2) 0.062(8) Uiso 0.346(14) 1 d PU D 1
C2D C 0.068(3) 0.008(2) 0.650(2) 0.089(13) Uiso 0.346(14) 1 d PDU D 1
C3D C 0.014(4) 0.147(2) 0.678(3) 0.099(15) Uiso 0.346(14) 1 d PDU D 1
C1D C 0.025(2) 0.1122(13) 0.5459(18) 0.059(9) Uani 0.346(14) 1 d PDU D 1
N2B N -0.026(2) 0.1543(14) 0.6344(15) 0.142(10) Uiso 0.654(14) 1 d PDU D 2
C2B C -0.013(3) 0.0645(14) 0.625(2) 0.179(18) Uiso 0.654(14) 1 d PDU D 2
C3B C -0.1019(17) 0.1904(12) 0.6660(13) 0.084(7) Uiso 0.654(14) 1 d PDU D 2
C1B C -0.0021(15) 0.1939(12) 0.5710(11) 0.082(7) Uani 0.654(14) 1 d PDU D 2
N3D N 0.9689(18) 0.9532(14) 0.8678(11) 0.100(8) Uiso 0.50 1 d PDU . .
C6D C 0.860(2) 0.961(4) 0.868(3) 0.300 Uiso 0.50 1 d PDU I .
C5D C 0.988(4) 1.003(4) 0.809(3) 0.40(4) Uiso 0.50 1 d PDU I .
C9D C -0.054(3) 0.3875(18) 0.616(2) 0.126(13) Uiso 0.50 1 d PDU . .
C8D C 0.107(2) 0.459(3) 0.627(3) 0.300 Uiso 0.50 1 d PDU . .
O4D O 0.010(4) 0.476(3) 0.524(2) 0.184(15) Uiso 0.50 1 d PU . .

loop_
_atom_site_aniso_label
_atom_site_aniso_U_11
_atom_site_aniso_U_22
_atom_site_aniso_U_33
_atom_site_aniso_U_23
_atom_site_aniso_U_13
_atom_site_aniso_U_12
Zn1 0.084(3) 0.088(3) 0.070(2) 0.005(2) 0.022(2) 0.019(2)
Zn2 0.0251(6) 0.0300(7) 0.0337(6) -0.0027(5) 0.0124(5) 0.0015(5)
Zn3 0.0268(7) 0.0424(8) 0.0346(7) 0.0041(5) 0.0094(5) -0.0109(5)
Ir1 0.01878(18) 0.0217(2) 0.02518(19) 0.00332(13) 0.00864(14) 0.00052(14)
Ir2 0.01915(18) 0.0240(2) 0.02205(19) 0.00304(14) 0.00732(13) -0.00150(15)
C1 0.022(4) 0.021(4) 0.022(4) 0.003(3) 0.011(3) 0.001(3)
C2 0.026(5) 0.020(5) 0.031(5) 0.004(3) 0.010(3) 0.001(3)
C3 0.027(5) 0.035(5) 0.025(5) 0.004(4) 0.011(3) 0.003(4)
C4 0.037(6) 0.029(5) 0.045(6) 0.012(4) 0.014(4) 0.002(4)
C5 0.036(5) 0.026(5) 0.048(6) 0.008(4) 0.013(4) -0.006(4)
C6 0.021(5) 0.032(5) 0.032(5) 0.005(4) 0.008(4) -0.001(3)
C7 0.021(5) 0.028(5) 0.031(5) 0.003(4) 0.009(3) -0.002(4)
C8 0.037(6) 0.030(6) 0.045(6) 0.004(4) 0.006(4) -0.009(4)
C9 0.044(6) 0.044(7) 0.042(6) -0.005(4) 0.012(4) -0.024(5)
C10 0.037(6) 0.053(7) 0.025(5) 0.011(4) 0.003(4) -0.005(5)
C11 0.031(5) 0.041(6) 0.024(5) 0.009(4) 0.006(4) -0.001(4)
C12 0.032(5) 0.044(6) 0.027(5) 0.008(4) 0.009(4) 0.005(4)
C13 0.018(4) 0.031(5) 0.026(4) 0.000(3) 0.013(3) -0.004(3)
C14 0.020(4) 0.027(5) 0.032(5) 0.006(3) 0.011(3) -0.002(3)
C15 0.021(4) 0.029(5) 0.040(5) -0.008(4) 0.012(4) 0.002(3)
C16 0.044(6) 0.049(7) 0.032(5) 0.015(4) 0.024(4) 0.018(5)
C17 0.042(6) 0.046(6) 0.041(6) 0.019(4) 0.023(4) 0.022(5)
C18 0.030(5) 0.036(5) 0.024(4) 0.010(4) 0.014(3) 0.009(4)
C19 0.027(5) 0.031(5) 0.031(5) 0.007(4) 0.011(4) 0.006(4)
C20 0.054(7) 0.044(6) 0.042(6) 0.017(4) 0.028(5) 0.018(5)
C21 0.056(7) 0.038(6) 0.044(6) 0.018(4) 0.019(5) 0.025(5)
C22 0.042(6) 0.043(6) 0.038(6) 0.012(4) 0.014(4) 0.022(5)
C23 0.025(5) 0.039(6) 0.035(5) 0.002(4) 0.013(4) 0.004(4)
C24 0.027(5) 0.032(6) 0.046(6) -0.005(4) 0.015(4) 0.001(4)
C25 0.025(5) 0.015(4) 0.034(5) 0.010(3) 0.012(3) 0.003(3)
C26 0.019(4) 0.024(5) 0.036(5) 0.010(3) 0.009(3) 0.003(3)
C27 0.030(5) 0.026(5) 0.034(5) 0.007(4) 0.009(4) -0.004(4)
C28 0.042(6) 0.035(6) 0.042(6) -0.011(4) 0.010(4) -0.014(4)
C29 0.041(6) 0.043(6) 0.043(6) -0.005(4) 0.022(5) -0.005(5)
C30 0.030(5) 0.022(5) 0.033(5) 0.004(3) 0.013(4) 0.003(4)
C31 0.029(5) 0.027(5) 0.027(5) 0.004(3) 0.013(3) 0.004(3)
C32 0.035(6) 0.048(6) 0.038(5) -0.005(4) 0.016(4) -0.002(4)
C33 0.027(5) 0.047(6) 0.053(6) 0.000(5) 0.023(4) 0.000(4)
C34 0.030(5) 0.062(7) 0.041(6) -0.001(5) 0.017(4) -0.010(5)
C35 0.023(5) 0.042(6) 0.038(5) -0.004(4) 0.012(4) -0.006(4)
C36 0.032(5) 0.031(6) 0.044(6) 0.013(4) -0.001(4) -0.014(4)
C37 0.025(5) 0.024(5) 0.020(4) 0.004(3) 0.007(3) -0.002(3)
C38 0.025(5) 0.032(5) 0.022(4) 0.002(3) 0.005(3) 0.000(4)
C39 0.025(5) 0.036(5) 0.024(4) -0.002(3) 0.006(3) -0.011(4)
C40 0.040(6) 0.027(5) 0.039(5) 0.006(4) 0.016(4) -0.009(4)
C41 0.034(5) 0.025(5) 0.039(5) 0.004(4) 0.011(4) 0.002(4)
C42 0.033(5) 0.021(5) 0.026(5) 0.002(3) 0.010(4) 0.000(4)
C43 0.031(5) 0.030(5) 0.033(5) 0.003(4) 0.010(4) 0.004(4)
C44 0.047(7) 0.046(7) 0.060(7) 0.027(5) 0.022(5) 0.013(5)
C45 0.037(6) 0.063(8) 0.094(9) 0.040(7) 0.037(6) 0.029(6)
C46 0.037(6) 0.081(9) 0.075(8) 0.033(7) 0.035(6) 0.021(6)
C47 0.032(6) 0.045(6) 0.049(6) 0.023(5) 0.020(4) 0.005(4)
C48 0.029(5) 0.041(6) 0.037(5) 0.008(4) 0.012(4) -0.005(4)
C49 0.024(5) 0.024(5) 0.026(4) -0.001(3) 0.011(3) 0.003(3)
C50 0.028(5) 0.024(5) 0.028(5) 0.000(3) 0.008(3) -0.001(4)
C51 0.025(5) 0.031(5) 0.030(5) -0.001(4) 0.006(3) 0.002(4)
C52 0.050(6) 0.053(7) 0.026(5) -0.002(4) 0.011(4) -0.011(5)
C53 0.049(6) 0.048(6) 0.030(5) 0.010(4) 0.014(4) -0.015(5)
C54 0.035(5) 0.026(5) 0.026(5) 0.003(3) 0.011(4) -0.001(4)
C55 0.029(5) 0.034(5) 0.029(5) 0.005(4) 0.013(4) -0.003(4)
C56 0.047(7) 0.049(6) 0.028(5) 0.006(4) 0.009(4) -0.017(5)
C57 0.059(7) 0.046(7) 0.042(6) 0.008(5) 0.026(5) -0.021(5)
C58 0.032(5) 0.046(6) 0.046(6) -0.003(4) 0.011(4) -0.018(4)
C59 0.027(5) 0.043(6) 0.032(5) 0.002(4) 0.002(4) -0.011(4)
C60 0.030(5) 0.038(6) 0.039(6) -0.002(4) 0.011(4) 0.002(4)
C61 0.018(4) 0.011(4) 0.034(5) 0.005(3) 0.010(3) 0.004(3)
C62 0.021(4) 0.026(5) 0.030(5) 0.002(3) 0.008(3) -0.002(3)
C63 0.017(4) 0.032(5) 0.044(5) -0.002(4) 0.008(4) -0.002(4)
C64 0.035(5) 0.042(6) 0.038(5) -0.008(4) 0.015(4) 0.005(4)
C65 0.040(6) 0.036(6) 0.033(5) -0.009(4) 0.012(4) -0.001(4)
C66 0.024(5) 0.030(5) 0.030(5) 0.003(4) 0.009(3) -0.004(4)
C67 0.031(5) 0.025(5) 0.027(5) 0.004(3) 0.009(4) -0.008(4)
C68 0.049(6) 0.030(5) 0.027(5) 0.000(4) 0.016(4) -0.009(4)
C69 0.044(6) 0.041(6) 0.026(5) 0.002(4) 0.003(4) -0.014(5)
C70 0.033(6) 0.056(7) 0.034(5) 0.014(4) -0.001(4) -0.008(5)
C71 0.031(5) 0.050(6) 0.033(5) 0.009(4) 0.009(4) 0.002(4)
C72 0.018(5) 0.032(5) 0.053(6) -0.001(4) 0.008(4) 0.001(4)
N1 0.020(4) 0.028(4) 0.027(4) -0.001(3) 0.009(3) 0.000(3)
N2 0.021(4) 0.023(4) 0.032(4) 0.001(3) 0.012(3) 0.002(3)
N3 0.019(4) 0.028(4) 0.030(4) 0.003(3) 0.013(3) 0.003(3)
N4 0.021(4) 0.034(4) 0.030(4) 0.011(3) 0.010(3) 0.010(3)
N5 0.027(4) 0.025(4) 0.034(4) 0.007(3) 0.015(3) 0.002(3)
N6 0.023(4) 0.036(4) 0.019(4) 0.007(3) 0.004(3) -0.005(3)
O1 0.034(4) 0.061(5) 0.044(4) -0.010(3) 0.005(3) 0.005(3)
O2 0.037(4) 0.042(4) 0.042(4) 0.011(3) 0.007(3) 0.008(3)
O3 0.058(5) 0.039(4) 0.069(5) 0.033(4) 0.038(4) 0.030(4)
O4 0.045(4) 0.042(4) 0.046(4) 0.000(3) 0.023(3) 0.016(3)
O5 0.053(5) 0.075(6) 0.040(4) 0.000(4) 0.010(3) -0.035(4)
O6 0.026(3) 0.040(4) 0.051(4) 0.002(3) 0.018(3) -0.009(3)
O7 0.043(5) 0.048(5) 0.093(6) 0.019(4) 0.040(4) 0.003(4)
O8 0.042(4) 0.043(4) 0.054(4) -0.001(3) 0.029(3) -0.016(3)
O9 0.034(4) 0.033(4) 0.043(4) -0.001(3) -0.003(3) -0.002(3)
O10 0.068(5) 0.066(5) 0.026(4) -0.011(3) 0.007(3) -0.029(4)
O11 0.043(4) 0.070(5) 0.033(4) -0.004(3) 0.002(3) 0.019(4)
O12 0.023(3) 0.043(4) 0.047(4) -0.003(3) 0.006(3) 0.007(3)
O13 0.037(4) 0.048(5) 0.077(5) 0.026(4) 0.028(4) 0.010(3)
O14 0.066(10) 0.039(8) 0.026(7) 0.023(5) 0.019(6) 0.010(7)
O15 0.065(6) 0.111(8) 0.071(6) 0.043(5) 0.050(5) 0.021(5)
O1S 0.070(6) 0.079(7) 0.075(6) -0.003(5) 0.030(5) 0.009(5)
O2S 0.109(9) 0.081(8) 0.108(8) 0.001(6) 0.048(7) 0.027(6)
C1D 0.044(17) 0.07(2) 0.07(2) -0.001(17) 0.037(15) 0.010(15)
C1B 0.056(13) 0.11(2) 0.071(15) 0.013(12) 0.012(11) -0.024(12)

loop_
_atom_type_symbol
_atom_type_description
_atom_type_scat_dispersion_real
_atom_type_scat_dispersion_imag
_atom_type_scat_source
C C 0.0181 0.0091 'International Tables Vol C Tables 4.2.6.8 and 6.1.1.4'
H H 0.0000 0.0000 'International Tables Vol C Tables 4.2.6.8 and 6.1.1.4'
N N 0.0311 0.0180 'International Tables Vol C Tables 4.2.6.8 and 6.1.1.4'
O O 0.0492 0.0322 'International Tables Vol C Tables 4.2.6.8 and 6.1.1.4'
Zn Zn -1.5491 0.6778 'International Tables Vol C Tables 4.2.6.8 and 6.1.1.4'
Ir Ir -4.7710 6.5667 'International Tables Vol C Tables 4.2.6.8 and 6.1.1.4'

loop_
_geom_angle_atom_site_label_1
_geom_angle_atom_site_label_2
_geom_angle_atom_site_label_3
_geom_angle
_geom_angle_site_symmetry_1
_geom_angle_site_symmetry_3
_geom_angle_publ_flag
O3 Zn1 O16 117.6(5) 1_545 . ?
O3 Zn1 O10 93.3(3) 1_545 2_566 ?
O16 Zn1 O10 144.9(5) . 2_566 ?
O3 Zn1 O14 134.5(4) 1_545 . ?
O16 Zn1 O14 76.3(5) . . ?
O10 Zn1 O14 69.9(4) 2_566 . ?
O3 Zn1 O12 90.1(3) 1_545 . ?
O16 Zn1 O12 113.3(5) . . ?
O10 Zn1 O12 80.6(2) 2_566 . ?
O14 Zn1 O12 125.8(4) . . ?
O9 Zn2 O4 110.0(3) 2_566 1_545 ?
O9 Zn2 O12 118.3(3) 2_566 . ?
O4 Zn2 O12 111.8(3) 1_545 . ?
O9 Zn2 O15 104.9(4) 2_566 . ?
O4 Zn2 O15 94.3(3) 1_545 . ?
O12 Zn2 O15 114.8(3) . . ?
O2 Zn3 O8 94.3(3) 2_575 . ?
O2 Zn3 O13 110.2(3) 2_575 . ?
O8 Zn3 O13 93.1(3) . . ?
O2 Zn3 O6 138.4(3) 2_575 . ?
O8 Zn3 O6 111.8(2) . . ?
O13 Zn3 O6 100.4(3) . . ?
O2 Zn3 O5 94.0(2) 2_575 . ?
O8 Zn3 O5 171.2(3) . . ?
O13 Zn3 O5 86.6(3) . . ?
O6 Zn3 O5 59.7(2) . . ?
C1 Ir1 C13 95.3(3) . . ?
C1 Ir1 C25 93.7(3) . . ?
C13 Ir1 C25 98.3(3) . . ?
C1 Ir1 N1 80.8(3) . . ?
C13 Ir1 N1 89.9(3) . . ?
C25 Ir1 N1 170.5(3) . . ?
C1 Ir1 N3 89.3(3) . . ?
C13 Ir1 N3 175.2(3) . . ?
C25 Ir1 N3 80.1(3) . . ?
N1 Ir1 N3 92.1(2) . . ?
C1 Ir1 N2 172.3(3) . . ?
C13 Ir1 N2 79.2(3) . . ?
C25 Ir1 N2 92.5(3) . . ?
N1 Ir1 N2 93.7(3) . . ?
N3 Ir1 N2 96.3(2) . . ?
C49 Ir2 C61 95.4(3) . . ?
C49 Ir2 C37 96.4(3) . . ?
C61 Ir2 C37 94.4(3) . . ?
C49 Ir2 N4 92.9(3) . . ?
C61 Ir2 N4 170.3(3) . . ?
C37 Ir2 N4 79.7(3) . . ?
C49 Ir2 N5 79.1(3) . . ?
C61 Ir2 N5 91.7(3) . . ?
C37 Ir2 N5 172.7(3) . . ?
N4 Ir2 N5 94.7(3) . . ?
C49 Ir2 N6 172.4(3) . . ?
C61 Ir2 N6 79.6(3) . . ?
C37 Ir2 N6 89.7(3) . . ?
N4 Ir2 N6 92.6(3) . . ?
N5 Ir2 N6 95.3(3) . . ?
C2 C1 C6 116.2(7) . . ?
C2 C1 Ir1 130.7(6) . . ?
C6 C1 Ir1 113.1(6) . . ?
C3 C2 C1 121.8(8) . . ?
C3 C2 H2 119.1 . . ?
C1 C2 H2 119.1 . . ?
C4 C3 C2 120.4(8) . . ?
C4 C3 C12 119.0(8) . . ?
C2 C3 C12 120.5(8) . . ?
C3 C4 C5 120.4(9) . . ?
C3 C4 H4 119.8 . . ?
C5 C4 H4 119.8 . . ?
C4 C5 C6 120.0(8) . . ?
C4 C5 H5 120.0 . . ?
C6 C5 H5 120.0 . . ?
C5 C6 C1 120.3(8) . . ?
C5 C6 C7 122.1(8) . . ?
C1 C6 C7 117.5(7) . . ?
C8 C7 N1 120.2(8) . . ?
C8 C7 C6 126.6(8) . . ?
N1 C7 C6 113.1(7) . . ?
C7 C8 C9 119.7(9) . . ?
C7 C8 H8 120.2 . . ?
C9 C8 H8 120.2 . . ?
C10 C9 C8 119.6(9) . . ?
C10 C9 H9 120.2 . . ?
C8 C9 H9 120.2 . . ?
C9 C10 C11 119.7(9) . . ?
C9 C10 H10 120.1 . . ?
C11 C10 H10 120.1 . . ?
N1 C11 C10 122.7(9) . . ?
N1 C11 H11 118.7 . . ?
C10 C11 H11 118.7 . . ?
O2 C12 O1 121.1(9) . . ?
O2 C12 C3 118.5(8) . . ?
O1 C12 C3 120.4(9) . . ?
C18 C13 C14 116.9(7) . . ?
C18 C13 Ir1 116.1(6) . . ?
C14 C13 Ir1 126.6(6) . . ?
C15 C14 C13 120.9(8) . . ?
C15 C14 H14 119.6 . . ?
C13 C14 H14 119.6 . . ?
C14 C15 C16 120.4(8) . . ?
C14 C15 C24 118.7(8) . . ?
C16 C15 C24 120.8(7) . . ?
C17 C16 C15 119.3(8) . . ?
C17 C16 H16 120.4 . . ?
C15 C16 H16 120.4 . . ?
C16 C17 C18 120.6(8) . . ?
C16 C17 H17 119.7 . . ?
C18 C17 H17 119.7 . . ?
C17 C18 C13 121.9(8) . . ?
C17 C18 C19 122.1(8) . . ?
C13 C18 C19 115.9(7) . . ?
N2 C19 C20 118.1(8) . . ?
N2 C19 C18 114.7(7) . . ?
C20 C19 C18 127.1(7) . . ?
C21 C20 C19 121.6(8) . . ?
C21 C20 H20 119.2 . . ?
C19 C20 H20 119.2 . . ?
C20 C21 C22 118.5(9) . . ?
C20 C21 H21 120.7 . . ?
C22 C21 H21 120.7 . . ?
C23 C22 C21 119.4(8) . . ?
C23 C22 H22 120.3 . . ?
C21 C22 H22 120.3 . . ?
N2 C23 C22 122.9(8) . . ?
N2 C23 H23 118.6 . . ?
C22 C23 H23 118.6 . . ?
O3 C24 O4 125.8(8) . . ?
O3 C24 C15 119.9(8) . . ?
O4 C24 C15 114.3(8) . . ?
C26 C25 C30 115.7(7) . . ?
C26 C25 Ir1 130.2(6) . . ?
C30 C25 Ir1 114.1(6) . . ?
C27 C26 C25 122.7(7) . . ?
C27 C26 H26 118.7 . . ?
C25 C26 H26 118.7 . . ?
C28 C27 C26 120.0(8) . . ?
C28 C27 C36 119.3(8) . . ?
C26 C27 C36 120.7(8) . . ?
C27 C28 C29 120.1(8) . . ?
C27 C28 H28 119.9 . . ?
C29 C28 H28 119.9 . . ?
C30 C29 C28 119.7(8) . . ?
C30 C29 H29 120.1 . . ?
C28 C29 H29 120.1 . . ?
C29 C30 C25 121.8(8) . . ?
C29 C30 C31 122.4(7) . . ?
C25 C30 C31 115.8(7) . . ?
N3 C31 C32 119.6(8) . . ?
N3 C31 C30 114.6(6) . . ?
C32 C31 C30 125.7(8) . . ?
C33 C32 C31 120.2(8) . . ?
C33 C32 H32 119.9 . . ?
C31 C32 H32 119.9 . . ?
C34 C33 C32 119.1(8) . . ?
C34 C33 H33 120.5 . . ?
C32 C33 H33 120.5 . . ?
C33 C34 C35 119.2(9) . . ?
C33 C34 H34 120.4 . . ?
C35 C34 H34 120.4 . . ?
N3 C35 C34 122.9(8) . . ?
N3 C35 H35 118.6 . . ?
C34 C35 H35 118.6 . . ?
O5 C36 O6 120.4(8) . . ?
O5 C36 C27 119.6(9) . . ?
O6 C36 C27 119.8(8) . . ?
C38 C37 C42 117.2(7) . . ?
C38 C37 Ir2 128.9(6) . . ?
C42 C37 Ir2 113.7(6) . . ?
C39 C38 C37 121.5(8) . . ?
C39 C38 H38 119.3 . . ?
C37 C38 H38 119.3 . . ?
C40 C39 C38 120.8(8) . . ?
C40 C39 C48 118.7(8) . . ?
C38 C39 C48 120.3(8) . . ?
C41 C40 C39 118.6(8) . . ?
C41 C40 H40 120.7 . . ?
C39 C40 H40 120.7 . . ?
C40 C41 C42 121.3(8) . . ?
C40 C41 H41 119.3 . . ?
C42 C41 H41 119.3 . . ?
C41 C42 C37 120.4(8) . . ?
C41 C42 C43 122.6(8) . . ?
C37 C42 C43 117.0(7) . . ?
N4 C43 C44 120.8(8) . . ?
N4 C43 C42 113.8(7) . . ?
C44 C43 C42 125.3(8) . . ?
C45 C44 C43 120.5(9) . . ?
C45 C44 H44 119.8 . . ?
C43 C44 H44 119.8 . . ?
C44 C45 C46 117.9(9) . . ?
C44 C45 H45 121.1 . . ?
C46 C45 H45 121.1 . . ?
C47 C46 C45 119.6(9) . . ?
C47 C46 H46 120.2 . . ?
C45 C46 H46 120.2 . . ?
N4 C47 C46 123.6(9) . . ?
N4 C47 H47 118.2 . . ?
C46 C47 H47 118.2 . . ?
O8 C48 O7 123.7(8) . . ?
O8 C48 C39 117.7(8) . . ?
O7 C48 C39 118.6(8) . . ?
C50 C49 C54 115.9(7) . . ?
C50 C49 Ir2 129.1(6) . . ?
C54 C49 Ir2 114.9(6) . . ?
C49 C50 C51 123.7(8) . . ?
C49 C50 H50 118.1 . . ?
C51 C50 H50 118.1 . . ?
C50 C51 C52 118.4(8) . . ?
C50 C51 C60 123.0(8) . . ?
C52 C51 C60 118.6(8) . . ?
C53 C52 C51 119.2(9) . . ?
C53 C52 H52 120.4 . . ?
C51 C52 H52 120.4 . . ?
C54 C53 C52 122.0(8) . . ?
C54 C53 H53 119.0 . . ?
C52 C53 H53 119.0 . . ?
C53 C54 C49 120.6(8) . . ?
C53 C54 C55 123.1(8) . . ?
C49 C54 C55 116.2(7) . . ?
N5 C55 C56 118.9(8) . . ?
N5 C55 C54 114.3(7) . . ?
C56 C55 C54 126.7(8) . . ?
C57 C56 C55 121.2(9) . . ?
C57 C56 H56 119.4 . . ?
C55 C56 H56 119.4 . . ?
C56 C57 C58 119.2(8) . . ?
C56 C57 H57 120.4 . . ?
C58 C57 H57 120.4 . . ?
C57 C58 C59 119.0(9) . . ?
C57 C58 H58 120.5 . . ?
C59 C58 H58 120.5 . . ?
N5 C59 C58 121.2(8) . . ?
N5 C59 H59 119.4 . . ?
C58 C59 H59 119.4 . . ?
O10 C60 O9 122.7(9) . . ?
O10 C60 C51 121.6(8) . . ?
O9 C60 C51 115.7(8) . . ?
C62 C61 C66 116.7(7) . . ?
C62 C61 Ir2 128.2(6) . . ?
C66 C61 Ir2 115.1(6) . . ?
C61 C62 C63 122.3(8) . . ?
C61 C62 H62 118.9 . . ?
C63 C62 H62 118.9 . . ?
C64 C63 C62 118.8(8) . . ?
C64 C63 C72 120.9(8) . . ?
C62 C63 C72 120.1(8) . . ?
C63 C64 C65 119.7(8) . . ?
C63 C64 H64 120.2 . . ?
C65 C64 H64 120.2 . . ?
C66 C65 C64 120.9(8) . . ?
C66 C65 H65 119.6 . . ?
C64 C65 H65 119.6 . . ?
C65 C66 C61 121.7(8) . . ?
C65 C66 C67 121.9(8) . . ?
C61 C66 C67 116.4(7) . . ?
N6 C67 C68 119.0(8) . . ?
N6 C67 C66 115.2(7) . . ?
C68 C67 C66 125.7(8) . . ?
C69 C68 C67 121.3(9) . . ?
C69 C68 H68 119.3 . . ?
C67 C68 H68 119.3 . . ?
C68 C69 C70 118.2(9) . . ?
C68 C69 H69 120.9 . . ?
C70 C69 H69 120.9 . . ?
C69 C70 C71 120.0(9) . . ?
C69 C70 H70 120.0 . . ?
C71 C70 H70 120.0 . . ?
N6 C71 C70 122.2(9) . . ?
N6 C71 H71 118.9 . . ?
C70 C71 H71 118.9 . . ?
O11 C72 O12 120.9(9) . . ?
O11 C72 C63 121.6(8) . . ?
O12 C72 C63 117.4(8) . . ?
C11 N1 C7 118.0(7) . . ?
C11 N1 Ir1 127.7(6) . . ?
C7 N1 Ir1 114.2(5) . . ?
C23 N2 C19 119.5(7) . . ?
C23 N2 Ir1 126.5(6) . . ?
C19 N2 Ir1 114.0(5) . . ?
C35 N3 C31 119.0(6) . . ?
C35 N3 Ir1 125.7(6) . . ?
C31 N3 Ir1 115.3(5) . . ?
C47 N4 C43 117.6(7) . . ?
C47 N4 Ir2 127.2(6) . . ?
C43 N4 Ir2 115.1(5) . . ?
C59 N5 C55 120.1(7) . . ?
C59 N5 Ir2 124.9(6) . . ?
C55 N5 Ir2 115.0(5) . . ?
C71 N6 C67 119.3(7) . . ?
C71 N6 Ir2 127.0(6) . . ?
C67 N6 Ir2 113.6(6) . . ?
C12 O2 Zn3 104.8(6) . 2_575 ?
C24 O3 Zn1 142.3(6) . 1_565 ?
C24 O4 Zn2 118.1(6) . 1_565 ?
C36 O5 Zn3 83.6(6) . . ?
C36 O6 Zn3 96.0(5) . . ?
C48 O8 Zn3 122.8(6) . . ?
C60 O9 Zn2 117.4(6) . 2_566 ?
C60 O10 Zn1 143.5(7) . 2_566 ?
C72 O12 Zn2 108.1(6) . . ?
C72 O12 Zn1 119.8(6) . . ?
Zn2 O12 Zn1 95.8(2) . . ?
C1D O15 Zn2 138.1(16) . . ?
C4D O2D C4D 180.0(9) . 2_777 ?
O2D C4D N3D 129.2(19) . . ?
O4D C7D O4D 66(6) . 2_566 ?
O4D C7D N4D 70(4) . . ?
O4D C7D N4D 128(3) 2_566 . ?
O4D C7D C7D 44(4) . 2_566 ?
O4D C7D C7D 22(2) 2_566 2_566 ?
N4D C7D C7D 109(3) . 2_566 ?
O4D N4D C8D 87(3) . . ?
O4D N4D C9D 133(3) . . ?
C8D N4D C9D 122(2) . . ?
O4D N4D C7D 27(3) . . ?
C8D N4D C7D 114(2) . . ?
C9D N4D C7D 113(2) . . ?
C1D N1D C3D 125(3) . . ?
C1D N1D C2D 114(2) . . ?
C3D N1D C2D 107(3) . . ?
O15 C1D N1D 129(3) . . ?
C1B N2B C3B 118.2(18) . . ?
C1B N2B C2B 108.6(19) . . ?
C3B N2B C2B 125(2) . . ?
C4D N3D C5D 116(3) . . ?
C4D N3D C6D 103.3(19) . . ?
C5D N3D C6D 111.4(19) . . ?
N4D C8D O4D 46.3(19) . . ?
C7D O4D O4D 81(6) . 2_566 ?
C7D O4D C7D 114(6) . 2_566 ?
O4D O4D C7D 32(3) 2_566 2_566 ?
C7D O4D N4D 83(5) . . ?
O4D O4D N4D 147(6) 2_566 . ?
C7D O4D N4D 148(4) 2_566 . ?
C7D O4D C8D 130(5) . . ?
O4D O4D C8D 138(7) 2_566 . ?
C7D O4D C8D 111(4) 2_566 . ?
N4D O4D C8D 46.4(16) . . ?

loop_
_geom_bond_atom_site_label_1
_geom_bond_atom_site_label_2
_geom_bond_distance
_geom_bond_site_symmetry_2
_geom_bond_publ_flag
Zn1 O3 2.254(7) 1_545 ?
Zn1 O16 2.309(18) . ?
Zn1 O10 2.357(7) 2_566 ?
Zn1 O14 2.390(12) . ?
Zn1 O12 2.396(7) . ?
Zn2 O9 1.935(6) 2_566 ?
Zn2 O4 1.949(6) 1_545 ?
Zn2 O12 1.979(6) . ?
Zn2 O15 2.009(7) . ?
Zn3 O2 1.991(7) 2_575 ?
Zn3 O8 2.025(5) . ?
Zn3 O13 2.039(7) . ?
Zn3 O6 2.039(6) . ?
Zn3 O5 2.316(7) . ?
Ir1 C1 2.015(8) . ?
Ir1 C13 2.020(7) . ?
Ir1 C25 2.021(8) . ?
Ir1 N1 2.111(7) . ?
Ir1 N3 2.114(6) . ?
Ir1 N2 2.126(7) . ?
Ir2 C49 2.019(8) . ?
Ir2 C61 2.031(7) . ?
Ir2 C37 2.033(7) . ?
Ir2 N4 2.106(7) . ?
Ir2 N5 2.136(6) . ?
Ir2 N6 2.138(6) . ?
C1 C2 1.400(11) . ?
C1 C6 1.419(11) . ?
C2 C3 1.385(11) . ?
C2 H2 0.9400 . ?
C3 C4 1.351(12) . ?
C3 C12 1.494(12) . ?
C4 C5 1.375(13) . ?
C4 H4 0.9400 . ?
C5 C6 1.401(12) . ?
C5 H5 0.9400 . ?
C6 C7 1.476(11) . ?
C7 C8 1.367(12) . ?
C7 N1 1.379(10) . ?
C8 C9 1.397(13) . ?
C8 H8 0.9400 . ?
C9 C10 1.322(13) . ?
C9 H9 0.9400 . ?
C10 C11 1.376(12) . ?
C10 H10 0.9400 . ?
C11 N1 1.337(11) . ?
C11 H11 0.9400 . ?
C12 O2 1.271(11) . ?
C12 O1 1.273(11) . ?
C13 C18 1.391(11) . ?
C13 C14 1.418(11) . ?
C14 C15 1.389(10) . ?
C14 H14 0.9400 . ?
C15 C16 1.396(12) . ?
C15 C24 1.521(11) . ?
C16 C17 1.372(12) . ?
C16 H16 0.9400 . ?
C17 C18 1.388(10) . ?
C17 H17 0.9400 . ?
C18 C19 1.461(11) . ?
C19 N2 1.372(9) . ?
C19 C20 1.415(12) . ?
C20 C21 1.354(13) . ?
C20 H20 0.9400 . ?
C21 C22 1.379(12) . ?
C21 H21 0.9400 . ?
C22 C23 1.367(12) . ?
C22 H22 0.9400 . ?
C23 N2 1.336(10) . ?
C23 H23 0.9400 . ?
C24 O3 1.196(11) . ?
C24 O4 1.286(10) . ?
C25 C26 1.388(11) . ?
C25 C30 1.442(10) . ?
C26 C27 1.385(12) . ?
C26 H26 0.9400 . ?
C27 C28 1.370(12) . ?
C27 C36 1.500(11) . ?
C28 C29 1.400(12) . ?
C28 H28 0.9400 . ?
C29 C30 1.365(12) . ?
C29 H29 0.9400 . ?
C30 C31 1.470(11) . ?
C31 N3 1.350(10) . ?
C31 C32 1.405(11) . ?
C32 C33 1.378(12) . ?
C32 H32 0.9400 . ?
C33 C34 1.348(13) . ?
C33 H33 0.9400 . ?
C34 C35 1.383(11) . ?
C34 H34 0.9400 . ?
C35 N3 1.335(10) . ?
C35 H35 0.9400 . ?
C36 O5 1.253(11) . ?
C36 O6 1.262(11) . ?
C37 C38 1.399(11) . ?
C37 C42 1.407(11) . ?
C38 C39 1.396(11) . ?
C38 H38 0.9400 . ?
C39 C40 1.385(12) . ?
C39 C48 1.512(11) . ?
C40 C41 1.377(12) . ?
C40 H40 0.9400 . ?
C41 C42 1.405(11) . ?
C41 H41 0.9400 . ?
C42 C43 1.469(11) . ?
C43 N4 1.357(11) . ?
C43 C44 1.401(13) . ?
C44 C45 1.339(13) . ?
C44 H44 0.9400 . ?
C45 C46 1.405(14) . ?
C45 H45 0.9400 . ?
C46 C47 1.340(13) . ?
C46 H46 0.9400 . ?
C47 N4 1.336(10) . ?
C47 H47 0.9400 . ?
C48 O8 1.261(10) . ?
C48 O7 1.272(11) . ?
C49 C50 1.379(11) . ?
C49 C54 1.436(11) . ?
C50 C51 1.391(11) . ?
C50 H50 0.9400 . ?
C51 C52 1.403(12) . ?
C51 C60 1.487(12) . ?
C52 C53 1.375(13) . ?
C52 H52 0.9400 . ?
C53 C54 1.364(12) . ?
C53 H53 0.9400 . ?
C54 C55 1.451(12) . ?
C55 N5 1.360(10) . ?
C55 C56 1.401(11) . ?
C56 C57 1.364(13) . ?
C56 H56 0.9400 . ?
C57 C58 1.369(13) . ?
C57 H57 0.9400 . ?
C58 C59 1.402(12) . ?
C58 H58 0.9400 . ?
C59 N5 1.349(11) . ?
C59 H59 0.9400 . ?
C60 O10 1.224(11) . ?
C60 O9 1.286(10) . ?
C61 C62 1.377(11) . ?
C61 C66 1.409(11) . ?
C62 C63 1.418(11) . ?
C62 H62 0.9400 . ?
C63 C64 1.379(12) . ?
C63 C72 1.487(12) . ?
C64 C65 1.381(13) . ?
C64 H64 0.9400 . ?
C65 C66 1.370(12) . ?
C65 H65 0.9400 . ?
C66 C67 1.460(12) . ?
C67 N6 1.372(11) . ?
C67 C68 1.399(11) . ?
C68 C69 1.366(13) . ?
C68 H68 0.9400 . ?
C69 C70 1.367(13) . ?
C69 H69 0.9400 . ?
C70 C71 1.383(12) . ?
C70 H70 0.9400 . ?
C71 N6 1.331(11) . ?
C71 H71 0.9400 . ?
C72 O11 1.249(11) . ?
C72 O12 1.286(10) . ?
O2 Zn3 1.991(6) 2_575 ?
O3 Zn1 2.254(7) 1_565 ?
O4 Zn2 1.949(6) 1_565 ?
O9 Zn2 1.935(6) 2_566 ?
O10 Zn1 2.357(7) 2_566 ?
O15 C1D 1.161(18) . ?
O2D C4D 1.267(16) . ?
O2D C4D 1.267(16) 2_777 ?
C4D N3D 1.368(17) . ?
C7D O4D 0.67(6) . ?
C7D O4D 1.25(3) 2_566 ?
C7D N4D 1.460(18) . ?
C7D C7D 1.64(7) 2_566 ?
N4D O4D 1.38(4) . ?
N4D C8D 1.380(18) . ?
N4D C9D 1.442(18) . ?
N1D C1D 1.28(4) . ?
N1D C3D 1.51(4) . ?
N1D C2D 1.70(5) . ?
N2B C1B 1.451(17) . ?
N2B C3B 1.474(17) . ?
N2B C2B 1.561(18) . ?
N3D C5D 1.449(19) . ?
N3D C6D 1.499(19) . ?
C8D O4D 1.90(5) . ?
O4D O4D 1.16(7) 2_566 ?
O4D C7D 1.25(3) 2_566 ?
